data_7237560
loop_
_publ_author_name
'Zhang, Daopeng'
'Cano, Joan'
'Lan, Wenlong'
'Liu, Hui'
'Sun, Fenggang'
'Dong, Yunhui'
'Zhou, Zhen'
'Yang, Lu'
'Liu, Qingyun'
'Jiang, Jianzhuang'

_publ_section_title
;
 Unconventional dihydrogen-bond interaction induced cyanide-bridged chiral
 nano-sized magnetic molecular wheel: synthesis, crystal structure and
 systematic theoretical magnetism investigation
;
_journal_issue 12
_journal_name_full 'Journal of Materials Chemistry C'
_journal_page_first 3623
_journal_paper_doi 10.1039/C8TC05650A
_journal_volume 7
_journal_year 2019
_chemical_absolute_configuration syn
_chemical_formula_moiety C228H204Mn6N36O24Ru6,C18H15P,6(C2H3N),6(CH4O),12H2O
_chemical_formula_sum 'C264 H289 Mn6 N42 O43 P Ru6'
_chemical_formula_weight 5705.40
_space_group_IT_number 143
_space_group_name_Hall 'P 3'
_space_group_name_H-M_alt 'P 3'
_symmetry_cell_setting hexagonal
_symmetry_space_group_name_H-M 'P 3'
_atom_sites_solution_hydrogens geom
_atom_sites_solution_primary direct
_atom_sites_solution_secondary difmap
_audit_creation_method SHELXL-97
_audit_update_record
;
2018-10-12 deposited with the CCDC.	2019-02-22 downloaded from the CCDC.
;
_cell_angle_alpha 90.00
_cell_angle_beta 90.00
_cell_angle_gamma 120.00
_cell_formula_units_Z 1
_cell_length_a 26.526(2)
_cell_length_b 26.526(2)
_cell_length_c 11.595(2)
_cell_measurement_reflns_used 3618
_cell_measurement_temperature 293(2)
_cell_measurement_theta_max 26.381
_cell_measurement_theta_min 2.712
_cell_volume 7065.5(14)
_computing_cell_refinement 'SAINT-Plus (Bruker, 2001)'
_computing_data_collection 'APEX2 (Bruker, 2004)'
_computing_data_reduction 'SAINT-Plus (Bruker, 2001)'
_computing_molecular_graphics 'SHELXTL (Sheldrick, 2008<i>b</i>)'
_computing_publication_material 'SHELXTL (Sheldrick, 2008<i>b</i>)'
_computing_structure_refinement 'SHELXL97 (Sheldrick, 2008<i>b</i>)'
_computing_structure_solution 'SHELXS97 (Sheldrick, 2008<i>b</i>)'
_diffrn_ambient_temperature 293(2)
_diffrn_measured_fraction_theta_full 0.994
_diffrn_measured_fraction_theta_max 0.994
_diffrn_measurement_device_type 'Bruker APEX II CCD area-detector'
_diffrn_measurement_method '\f and \w scans'
_diffrn_radiation_monochromator graphite
_diffrn_radiation_source 'fine-focus sealed tube'
_diffrn_radiation_type MoK\a
_diffrn_radiation_wavelength 0.71073
_diffrn_reflns_av_R_equivalents 0.0620
_diffrn_reflns_av_sigmaI/netI 0.1094
_diffrn_reflns_limit_h_max 27
_diffrn_reflns_limit_h_min -19
_diffrn_reflns_limit_k_max 18
_diffrn_reflns_limit_k_min -31
_diffrn_reflns_limit_l_max 11
_diffrn_reflns_limit_l_min -13
_diffrn_reflns_number 13669
_diffrn_reflns_theta_full 25.01
_diffrn_reflns_theta_max 25.01
_diffrn_reflns_theta_min 3.07
_exptl_absorpt_coefficient_mu 0.648
_exptl_absorpt_correction_T_max 0.9090
_exptl_absorpt_correction_T_min 0.8547
_exptl_absorpt_correction_type multi-scan
_exptl_absorpt_process_details sadabs
_exptl_crystal_colour dark-brown
_exptl_crystal_density_diffrn 1.341
_exptl_crystal_density_method 'not measured'
_exptl_crystal_description block
_exptl_crystal_F_000 2940
_exptl_crystal_size_max 0.25
_exptl_crystal_size_mid 0.25
_exptl_crystal_size_min 0.15
_refine_diff_density_max 1.124
_refine_diff_density_min -0.878
_refine_diff_density_rms 0.099
_refine_ls_abs_structure_details 'Flack H D (1983), Acta Cryst. A39, 876-881'
_refine_ls_abs_structure_Flack 0.04(5)
_refine_ls_extinction_method none
_refine_ls_goodness_of_fit_ref 1.027
_refine_ls_hydrogen_treatment mixed
_refine_ls_matrix_type full
_refine_ls_number_parameters 1091
_refine_ls_number_reflns 8273
_refine_ls_number_restraints 1
_refine_ls_restrained_S_all 1.027
_refine_ls_R_factor_all 0.1197
_refine_ls_R_factor_gt 0.0687
_refine_ls_shift/su_max 0.001
_refine_ls_shift/su_mean 0.000
_refine_ls_structure_factor_coef Fsqd
_refine_ls_weighting_details 'calc w=1/[\s^2^(Fo^2^)+(0.0954P)^2^+0.0000P] where P=(Fo^2^+2Fc^2^)/3'
_refine_ls_weighting_scheme calc
_refine_ls_wR_factor_gt 0.1585
_refine_ls_wR_factor_ref 0.2055
_reflns_number_gt 6101
_reflns_number_total 8273
_reflns_threshold_expression >2sigma(I)
_cod_data_source_file c8tc05650a2.cif
_cod_data_source_block 1
_cod_original_cell_volume 7065.1(15)
_cod_original_sg_symbol_H-M P3
_cod_database_code 7237560

loop_
_symmetry_equiv_pos_as_xyz
'x, y, z'
'-y, x-y, z'
'-x+y, -x, z'

loop_
_atom_site_label
_atom_site_type_symbol
_atom_site_fract_x
_atom_site_fract_y
_atom_site_fract_z
_atom_site_U_iso_or_equiv
_atom_site_adp_type
_atom_site_occupancy
_atom_site_symmetry_multiplicity
_atom_site_calc_flag
_atom_site_refinement_flags
Mn1 Mn 0.97983(13) 0.71395(12) 0.2584(2) 0.0440(7) Uani 1 1 d .
Mn2 Mn 0.93407(13) 0.31739(13) 0.0833(2) 0.0444(7) Uani 1 1 d .
Ru1 Ru 1.16290(7) 0.92550(7) 0.16323(9) 0.0470(4) Uani 1 1 d .
Ru2 Ru 0.90008(7) 0.49516(7) 0.18307(9) 0.0437(4) Uani 1 1 d .
P1 P 0.3333 0.6667 0.4070(14) 0.158(6) Uani 1 3 d S
O1 O 1.1939(6) 0.9390(6) 0.3270(12) 0.062(4) Uani 1 1 d .
O2 O 1.1264(5) 0.9732(5) 0.1810(9) 0.044(3) Uani 1 1 d .
O3 O 1.0325(6) 0.6944(7) 0.3222(13) 0.069(4) Uani 1 1 d .
O4 O 0.9574(6) 0.7271(6) 0.4013(11) 0.052(3) Uani 1 1 d .
O5 O 0.8109(5) 0.4544(5) 0.1682(10) 0.052(3) Uani 1 1 d .
O6 O 0.9193(7) 0.5291(6) 0.0235(11) 0.063(4) Uani 1 1 d .
O7 O 0.8970(6) 0.2891(6) -0.0621(10) 0.048(3) Uani 1 1 d .
O8 O 1.0078(7) 0.3730(7) 0.0154(13) 0.072(4) Uani 1 1 d .
O9 O 0.9763(15) 0.6192(13) 0.5259(16) 0.173(11) Uani 1 1 d .
H2O9 H 0.9984 0.6277 0.5845 0.207 Uiso 1 1 d R
O10 O 0.5749(19) 0.168(3) 0.717(3) 0.45(4) Uani 1 1 d .
H110 H 0.5881 0.1841 0.7847 0.537 Uiso 1 1 d R
H210 H 0.5961 0.1542 0.6927 0.537 Uiso 1 1 d R
O11 O 0.5922(14) 0.2119(18) 0.901(3) 0.280(19) Uani 1 1 d .
H111 H 0.5633 0.1966 0.9517 0.336 Uiso 1 1 d R
H211 H 0.6212 0.2120 0.9369 0.336 Uiso 1 1 d R
O12 O 0.3333 0.6667 0.972(9) 0.48(7) Uani 1 3 d S
H112 H 0.3333 0.6667 1.0452 0.580 Uiso 1 3 d SR
H212 H 0.3028 0.6360 0.9485 0.580 Uiso 1 1 d R
O13 O 0.1112(14) 0.7562(13) 0.722(3) 0.238(19) Uani 1 1 d .
H213 H 0.1236 0.7322 0.6988 0.286 Uiso 1 1 d R
H113 H 0.1001 0.7451 0.7920 0.286 Uiso 1 1 d R
O14 O 0.0838(14) 0.7820(12) 0.582(3) 0.217(13) Uani 1 1 d .
H114 H 0.1085 0.7856 0.5314 0.261 Uiso 1 1 d R
H214 H 0.0502 0.7638 0.5515 0.261 Uiso 1 1 d R
O15 O 1.0131(18) 0.3070(16) 0.802(3) 0.232(17) Uani 1 1 d .
H115 H 1.0462 0.3117 0.8204 0.279 Uiso 1 1 d R
N1 N 1.0487(8) 0.8077(8) 0.2409(14) 0.056(4) Uani 1 1 d .
N2 N 0.9659(8) 0.2522(7) 0.0921(14) 0.055(4) Uani 1 1 d .
N3 N 1.1936(8) 0.8724(8) 0.1286(16) 0.065(5) Uani 1 1 d .
N4 N 1.1418(8) 0.9120(8) 0.0016(15) 0.053(4) Uani 1 1 d .
N5 N 0.9974(8) 0.6999(7) 0.0951(15) 0.061(5) Uani 1 1 d .
N6 N 0.9244(6) 0.7328(6) 0.1739(11) 0.038(4) Uani 1 1 d .
N7 N 0.9088(7) 0.6154(7) 0.2592(14) 0.046(4) Uani 1 1 d .
N8 N 0.9025(8) 0.3822(8) 0.0994(16) 0.062(5) Uani 1 1 d .
N9 N 0.8910(7) 0.4727(7) 0.3521(13) 0.043(4) Uani 1 1 d .
N10 N 0.9854(8) 0.5263(6) 0.2123(17) 0.056(5) Uani 1 1 d .
N11 N 0.9651(7) 0.3430(8) 0.2375(13) 0.056(4) Uani 1 1 d .
N12 N 0.8636(6) 0.2610(6) 0.1663(12) 0.037(3) Uani 1 1 d .
N13 N 0.0700(16) 0.9138(14) 0.6549(18) 0.182(13) Uani 1 1 d .
N14 N -0.022(2) 0.4152(17) 0.763(4) 0.27(3) Uani 1 1 d .
C1 C 1.0883(7) 0.8496(7) 0.2121(14) 0.036(4) Uani 1 1 d .
C2 C 1.2409(8) 0.9963(8) 0.1144(15) 0.042(4) Uani 1 1 d .
C3 C 1.2111(9) 0.8478(9) 0.203(2) 0.064(6) Uani 1 1 d .
H3 H 1.2210 0.8207 0.1776 0.077 Uiso 1 1 calc R
C4 C 1.2159(9) 0.8619(10) 0.3296(19) 0.063(6) Uani 1 1 d .
C5 C 1.2355(12) 0.8289(12) 0.390(2) 0.082(7) Uani 1 1 d .
H5 H 1.2378 0.7989 0.3536 0.099 Uiso 1 1 calc R
C6 C 1.2509(14) 0.8417(15) 0.502(3) 0.116(11) Uani 1 1 d .
H6 H 1.2651 0.8215 0.5442 0.139 Uiso 1 1 calc R
C7 C 1.2445(11) 0.8881(12) 0.556(2) 0.084(7) Uani 1 1 d .
H7 H 1.2540 0.8972 0.6338 0.101 Uiso 1 1 calc R
C8 C 1.2250(11) 0.9176(11) 0.495(2) 0.086(7) Uani 1 1 d .
H8 H 1.2215 0.9473 0.5301 0.103 Uiso 1 1 calc R
C9 C 1.2098(9) 0.9043(9) 0.379(2) 0.069(7) Uani 1 1 d .
C10 C 1.1977(11) 0.8629(11) 0.012(2) 0.087(8) Uani 1 1 d .
H10A H 1.1959 0.8258 0.0006 0.105 Uiso 1 1 calc R
H10B H 1.2342 0.8934 -0.0194 0.105 Uiso 1 1 calc R
C11 C 1.1411(10) 0.8630(10) -0.0535(17) 0.068(7) Uani 1 1 d .
H11A H 1.1472 0.8688 -0.1360 0.081 Uiso 1 1 calc R
H11B H 1.1049 0.8272 -0.0389 0.081 Uiso 1 1 calc R
C12 C 1.1299(8) 0.9445(10) -0.0620(17) 0.054(6) Uani 1 1 d .
H12 H 1.1247 0.9358 -0.1403 0.065 Uiso 1 1 calc R
C13 C 1.1238(7) 0.9930(9) -0.0238(17) 0.049(5) Uani 1 1 d .
C14 C 1.1158(9) 1.0269(11) -0.107(2) 0.080(8) Uani 1 1 d .
H14 H 1.1158 1.0184 -0.1844 0.096 Uiso 1 1 calc R
C15 C 1.1075(9) 1.0753(11) -0.073(2) 0.064(6) Uani 1 1 d .
H15 H 1.1035 1.0991 -0.1263 0.077 Uiso 1 1 calc R
C16 C 1.1063(10) 1.0827(12) 0.034(2) 0.084(8) Uani 1 1 d .
H16 H 1.1009 1.1135 0.0557 0.100 Uiso 1 1 calc R
C17 C 1.1119(9) 1.0505(9) 0.127(2) 0.060(5) Uani 1 1 d .
H17 H 1.1101 1.0600 0.2039 0.072 Uiso 1 1 calc R
C18 C 1.1204(7) 1.0027(8) 0.0973(14) 0.041(4) Uani 1 1 d .
C19 C 0.8947(7) 0.7529(7) 0.2259(14) 0.032(4) Uani 1 1 d .
H19 H 0.8710 0.7608 0.1793 0.038 Uiso 1 1 calc R
C20 C 0.8942(9) 0.7638(9) 0.3424(15) 0.048(5) Uani 1 1 d .
C21 C 0.8605(10) 0.7881(10) 0.3783(17) 0.060(6) Uani 1 1 d .
H21 H 0.8396 0.7945 0.3214 0.072 Uiso 1 1 calc R
C22 C 0.8554(9) 0.8026(9) 0.4836(18) 0.064(6) Uani 1 1 d .
H22 H 0.8320 0.8182 0.5030 0.077 Uiso 1 1 calc R
C23 C 0.8907(12) 0.7919(10) 0.5695(15) 0.070(7) Uani 1 1 d .
H23 H 0.8890 0.7999 0.6471 0.084 Uiso 1 1 calc R
C24 C 0.9260(11) 0.7699(10) 0.5343(18) 0.070(7) Uani 1 1 d .
H24 H 0.9505 0.7679 0.5891 0.084 Uiso 1 1 calc R
C25 C 0.9274(9) 0.7514(9) 0.4276(18) 0.052(5) Uani 1 1 d .
C26 C 0.9341(8) 0.7354(7) 0.0506(15) 0.056(5) Uani 1 1 d .
H26 H 0.9672 0.7739 0.0327 0.067 Uiso 1 1 calc R
C27 C 0.8793(9) 0.7273(10) -0.0244(15) 0.063(6) Uani 1 1 d .
H27A H 0.8452 0.6902 -0.0067 0.076 Uiso 1 1 calc R
H27B H 0.8708 0.7580 -0.0063 0.076 Uiso 1 1 calc R
C28 C 0.8946(11) 0.7298(9) -0.1499(14) 0.079(7) Uani 1 1 d .
H28A H 0.9270 0.7681 -0.1677 0.094 Uiso 1 1 calc R
H28B H 0.8616 0.7238 -0.1964 0.094 Uiso 1 1 calc R
C29 C 0.9105(12) 0.6843(8) -0.1802(14) 0.088(7) Uani 1 1 d .
H29A H 0.9180 0.6858 -0.2624 0.106 Uiso 1 1 calc R
H29B H 0.8780 0.6460 -0.1624 0.106 Uiso 1 1 calc R
C30 C 0.9655(12) 0.6935(11) -0.1129(19) 0.088(7) Uani 1 1 d .
H30A H 0.9749 0.6637 -0.1338 0.106 Uiso 1 1 calc R
H30B H 0.9986 0.7313 -0.1308 0.106 Uiso 1 1 calc R
C31 C 0.9507(9) 0.6895(8) 0.0161(13) 0.068(5) Uani 1 1 d .
H31 H 0.9174 0.6508 0.0317 0.082 Uiso 1 1 calc R
C32 C 1.0406(10) 0.6945(9) 0.062(2) 0.069(6) Uani 1 1 d .
H32 H 1.0445 0.6899 -0.0164 0.083 Uiso 1 1 calc R
C33 C 1.0832(10) 0.6953(10) 0.140(3) 0.077(7) Uani 1 1 d .
C34 C 1.0774(11) 0.6925(10) 0.264(3) 0.082(8) Uani 1 1 d .
C35 C 1.1165(13) 0.6836(12) 0.332(3) 0.098(9) Uani 1 1 d .
H35 H 1.1122 0.6785 0.4119 0.118 Uiso 1 1 calc R
C36 C 1.1653(12) 0.6829(12) 0.269(2) 0.091(8) Uani 1 1 d .
H36 H 1.1924 0.6772 0.3094 0.109 Uiso 1 1 calc R
C37 C 1.1697(12) 0.6905(15) 0.157(3) 0.106(9) Uani 1 1 d .
H37 H 1.2030 0.6953 0.1203 0.127 Uiso 1 1 calc R
C38 C 1.1288(12) 0.6915(12) 0.095(3) 0.094(8) Uani 1 1 d .
H38 H 1.1311 0.6894 0.0157 0.113 Uiso 1 1 calc R
C39 C 0.9032(7) 0.5717(9) 0.2316(15) 0.043(4) Uani 1 1 d .
C40 C 0.8971(8) 0.4211(10) 0.1241(15) 0.050(5) Uani 1 1 d .
C41 C 1.0223(10) 0.5421(9) 0.138(2) 0.065(6) Uani 1 1 d .
H41 H 1.0589 0.5512 0.1656 0.078 Uiso 1 1 calc R
C42 C 1.0204(12) 0.5490(11) 0.022(3) 0.083(8) Uani 1 1 d .
C43 C 1.0681(12) 0.5660(12) -0.054(3) 0.093(9) Uani 1 1 d .
H43 H 1.1031 0.5722 -0.0235 0.111 Uiso 1 1 calc R
C44 C 1.0654(14) 0.5734(13) -0.165(3) 0.103(10) Uani 1 1 d .
H44 H 1.0984 0.5837 -0.2097 0.124 Uiso 1 1 calc R
C45 C 1.0200(18) 0.5672(16) -0.215(3) 0.123(12) Uani 1 1 d .
H45 H 1.0209 0.5719 -0.2948 0.148 Uiso 1 1 calc R
C46 C 0.9671(12) 0.5531(10) -0.1538(19) 0.084(8) Uani 1 1 d .
H46 H 0.9353 0.5509 -0.1922 0.101 Uiso 1 1 calc R
C47 C 0.9651(10) 0.5426(8) -0.0318(19) 0.061(6) Uani 1 1 d .
C48 C 0.9950(9) 0.5261(10) 0.3430(18) 0.067(6) Uani 1 1 d .
H48A H 1.0301 0.5243 0.3575 0.081 Uiso 1 1 calc R
H48B H 1.0000 0.5617 0.3768 0.081 Uiso 1 1 calc R
C49 C 0.9480(9) 0.4789(9) 0.3930(18) 0.060(6) Uani 1 1 d .
H49A H 0.9506 0.4834 0.4762 0.071 Uiso 1 1 calc R
H49B H 0.9490 0.4438 0.3740 0.071 Uiso 1 1 calc R
C50 C 0.8470(11) 0.4611(8) 0.4121(16) 0.057(6) Uani 1 1 d .
H50 H 0.8495 0.4553 0.4906 0.068 Uiso 1 1 calc R
C51 C 0.7931(9) 0.4559(8) 0.3722(14) 0.046(5) Uani 1 1 d .
C52 C 0.7538(11) 0.4503(10) 0.4590(16) 0.061(6) Uani 1 1 d .
H52 H 0.7643 0.4531 0.5362 0.073 Uiso 1 1 calc R
C53 C 0.7050(12) 0.4417(10) 0.432(2) 0.079(8) Uani 1 1 d .
H53 H 0.6786 0.4349 0.4906 0.095 Uiso 1 1 calc R
C54 C 0.6848(10) 0.4415(9) 0.306(2) 0.066(6) Uani 1 1 d .
H54 H 0.6497 0.4392 0.2871 0.079 Uiso 1 1 calc R
C55 C 0.7222(9) 0.4447(8) 0.232(2) 0.061(6) Uani 1 1 d .
H55 H 0.7112 0.4415 0.1554 0.073 Uiso 1 1 calc R
C56 C 0.7770(8) 0.4525(8) 0.2539(16) 0.045(5) Uani 1 1 d .
C57 C 1.0174(11) 0.3899(10) 0.2600(18) 0.071(7) Uani 1 1 d .
H57 H 1.0271 0.4009 0.3365 0.086 Uiso 1 1 calc R
C58 C 1.0567(11) 0.4221(11) 0.177(2) 0.071(6) Uani 1 1 d .
C59 C 1.0544(11) 0.4130(10) 0.066(2) 0.068(6) Uani 1 1 d .
C60 C 1.1010(12) 0.4504(12) -0.009(3) 0.101(9) Uani 1 1 d .
H60 H 1.0954 0.4441 -0.0885 0.121 Uiso 1 1 calc R
C61 C 1.1495(13) 0.4918(12) 0.025(3) 0.110(9) Uani 1 1 d .
H61 H 1.1802 0.5134 -0.0252 0.132 Uiso 1 1 calc R
C62 C 1.1543(17) 0.5031(16) 0.142(3) 0.122(11) Uani 1 1 d .
H62 H 1.1885 0.5351 0.1680 0.146 Uiso 1 1 calc R
C63 C 1.1108(12) 0.4695(10) 0.228(3) 0.103(11) Uani 1 1 d .
H63 H 1.1162 0.4769 0.3063 0.124 Uiso 1 1 calc R
C64 C 0.8144(8) 0.2304(9) 0.1234(14) 0.041(4) Uani 1 1 d .
H64 H 0.7852 0.2052 0.1735 0.049 Uiso 1 1 calc R
C65 C 0.7972(8) 0.2294(9) 0.0041(14) 0.043(4) Uani 1 1 d .
C66 C 0.8396(9) 0.2612(8) -0.0805(15) 0.042(5) Uani 1 1 d .
C67 C 0.8225(10) 0.2591(9) -0.1964(15) 0.058(6) Uani 1 1 d .
H67 H 0.8496 0.2747 -0.2557 0.069 Uiso 1 1 calc R
C68 C 0.7644(12) 0.2332(11) -0.2172(19) 0.072(6) Uani 1 1 d .
H68 H 0.7520 0.2364 -0.2904 0.086 Uiso 1 1 calc R
C69 C 0.7273(10) 0.2054(10) -0.142(2) 0.070(6) Uani 1 1 d .
H69 H 0.6884 0.1864 -0.1644 0.084 Uiso 1 1 calc R
C70 C 0.7402(9) 0.2007(10) -0.0261(15) 0.055(5) Uani 1 1 d .
H70 H 0.7110 0.1790 0.0272 0.066 Uiso 1 1 calc R
C71 C 0.8780(9) 0.2539(8) 0.2926(13) 0.056(5) Uani 1 1 d .
H71 H 0.8986 0.2318 0.2910 0.067 Uiso 1 1 calc R
C72 C 0.9197(7) 0.3133(8) 0.3295(12) 0.059(4) Uani 1 1 d .
H72 H 0.8981 0.3343 0.3345 0.071 Uiso 1 1 calc R
C73 C 0.9429(11) 0.3136(12) 0.4514(14) 0.081(7) Uani 1 1 d .
H73A H 0.9658 0.2943 0.4504 0.098 Uiso 1 1 calc R
H73B H 0.9678 0.3534 0.4771 0.098 Uiso 1 1 calc R
C74 C 0.8929(9) 0.2829(10) 0.5316(13) 0.082(6) Uani 1 1 d .
H74A H 0.8728 0.3048 0.5377 0.098 Uiso 1 1 calc R
H74B H 0.9075 0.2815 0.6076 0.098 Uiso 1 1 calc R
C75 C 0.8498(11) 0.2211(11) 0.4930(16) 0.082(7) Uani 1 1 d .
H75A H 0.8170 0.2037 0.5454 0.098 Uiso 1 1 calc R
H75B H 0.8685 0.1976 0.4937 0.098 Uiso 1 1 calc R
C76 C 0.8281(8) 0.2231(9) 0.3667(13) 0.049(5) Uani 1 1 d .
H76A H 0.8035 0.1838 0.3382 0.059 Uiso 1 1 calc R
H76B H 0.8056 0.2427 0.3676 0.059 Uiso 1 1 calc R
C77 C 0.2665(17) 0.6438(19) 0.470(3) 0.161(11) Uani 1 1 d .
C78 C 0.1949(18) 0.6560(16) 0.587(2) 0.147(10) Uani 1 1 d .
H78 H 0.1877 0.6798 0.6351 0.177 Uiso 1 1 calc R
C79 C 0.1489(17) 0.5994(18) 0.554(3) 0.163(12) Uani 1 1 d .
H79 H 0.1110 0.5852 0.5795 0.195 Uiso 1 1 calc R
C80 C 0.163(2) 0.5689(18) 0.487(3) 0.180(13) Uani 1 1 d .
H80 H 0.1327 0.5321 0.4656 0.216 Uiso 1 1 calc R
C81 C 0.2185(19) 0.5865(17) 0.442(2) 0.152(11) Uani 1 1 d .
H81 H 0.2246 0.5614 0.3958 0.183 Uiso 1 1 calc R
C82 C 0.2498(16) 0.6741(14) 0.546(2) 0.144(10) Uani 1 1 d .
H82 H 0.2791 0.7104 0.5709 0.172 Uiso 1 1 calc R
C83 C 0.9284(17) 0.6104(14) 0.560(2) 0.134(14) Uani 1 1 d .
H83A H 0.9207 0.5933 0.6353 0.200 Uiso 1 1 calc R
H83B H 0.8986 0.5845 0.5074 0.200 Uiso 1 1 calc R
H83C H 0.9285 0.6467 0.5630 0.200 Uiso 1 1 calc R
C84 C 0.0401(18) 0.4589(17) 0.575(3) 0.167(15) Uani 1 1 d .
H84A H 0.0250 0.4766 0.5240 0.250 Uiso 1 1 calc R
H84B H 0.0408 0.4272 0.5365 0.250 Uiso 1 1 calc R
H84C H 0.0789 0.4873 0.5981 0.250 Uiso 1 1 calc R
C85 C 0.0036(15) 0.4373(13) 0.675(3) 0.127(12) Uani 1 1 d .
C86 C 0.0411(15) 0.9103(13) 0.4334(15) 0.157(16) Uani 1 1 d .
H86A H 0.0025 0.9046 0.4378 0.236 Uiso 1 1 calc R
H86B H 0.0402 0.8783 0.3929 0.236 Uiso 1 1 calc R
H86C H 0.0659 0.9459 0.3929 0.236 Uiso 1 1 calc R
C87 C 0.0654(10) 0.9139(9) 0.5584(16) 0.089(6) Uani 1 1 d .
C88 C 0.9846(19) 0.2464(16) 0.778(3) 0.151(14) Uani 1 1 d .
H88A H 1.0043 0.2293 0.8168 0.227 Uiso 1 1 calc R
H88B H 0.9854 0.2408 0.6961 0.227 Uiso 1 1 calc R
H88C H 0.9450 0.2283 0.8036 0.227 Uiso 1 1 calc R

loop_
_atom_site_aniso_label
_atom_site_aniso_U_11
_atom_site_aniso_U_22
_atom_site_aniso_U_33
_atom_site_aniso_U_23
_atom_site_aniso_U_13
_atom_site_aniso_U_12
Mn1 0.0376(16) 0.0324(16) 0.0613(17) 0.0016(14) 0.0027(13) 0.0171(13)
Mn2 0.0356(16) 0.0441(17) 0.0568(16) -0.0030(14) 0.0058(14) 0.0224(14)
Ru1 0.0371(9) 0.0325(8) 0.0596(9) -0.0042(7) -0.0029(7) 0.0086(7)
Ru2 0.0443(9) 0.0327(9) 0.0583(9) 0.0011(7) 0.0005(7) 0.0223(7)
P1 0.159(10) 0.159(10) 0.155(10) 0.000 0.000 0.079(5)
O1 0.063(10) 0.050(9) 0.075(9) -0.008(7) -0.016(8) 0.029(7)
O2 0.048(7) 0.019(6) 0.049(6) 0.005(5) 0.000(5) 0.006(5)
O3 0.038(7) 0.066(10) 0.105(10) -0.009(8) -0.019(7) 0.027(7)
O4 0.054(9) 0.045(8) 0.059(7) 0.016(6) -0.002(7) 0.025(7)
O5 0.033(6) 0.039(7) 0.057(7) 0.013(6) -0.007(5) -0.004(5)
O6 0.087(11) 0.063(10) 0.061(8) 0.016(7) 0.029(8) 0.054(9)
O7 0.041(8) 0.056(9) 0.044(6) 0.005(6) 0.006(6) 0.022(7)
O8 0.050(9) 0.072(10) 0.096(10) -0.004(8) 0.017(8) 0.033(9)
O9 0.28(4) 0.20(3) 0.075(11) 0.045(14) 0.029(15) 0.15(3)
O10 0.38(6) 0.93(12) 0.30(4) 0.28(6) 0.12(4) 0.52(8)
O11 0.17(3) 0.34(5) 0.36(4) 0.10(4) 0.10(3) 0.16(3)
O12 0.24(5) 0.24(5) 1.0(2) 0.000 0.000 0.12(3)
O13 0.21(3) 0.15(2) 0.34(4) 0.03(3) 0.17(3) 0.08(2)
O14 0.16(3) 0.17(3) 0.29(3) 0.02(2) -0.02(3) 0.05(2)
O15 0.28(4) 0.23(3) 0.23(3) 0.10(3) 0.17(3) 0.16(3)
N1 0.042(10) 0.044(10) 0.069(10) 0.004(8) -0.004(9) 0.012(9)
N2 0.059(11) 0.048(9) 0.075(10) -0.004(7) -0.008(8) 0.040(8)
N3 0.065(12) 0.045(11) 0.076(12) 0.005(9) 0.019(10) 0.022(10)
N4 0.042(10) 0.048(10) 0.065(10) -0.006(8) 0.000(8) 0.018(8)
N5 0.058(10) 0.052(10) 0.073(10) 0.007(8) 0.025(8) 0.027(8)
N6 0.048(9) 0.024(7) 0.035(7) -0.011(6) -0.003(6) 0.014(7)
N7 0.049(9) 0.028(8) 0.062(9) 0.000(7) 0.012(7) 0.020(7)
N8 0.063(12) 0.052(11) 0.086(12) 0.001(10) 0.007(9) 0.039(10)
N9 0.046(9) 0.031(8) 0.050(8) 0.004(7) 0.003(7) 0.017(7)
N10 0.047(10) 0.018(8) 0.098(13) 0.009(8) -0.006(10) 0.012(8)
N11 0.046(9) 0.066(10) 0.057(8) -0.009(7) -0.007(7) 0.030(9)
N12 0.034(8) 0.035(8) 0.037(7) -0.002(6) 0.000(6) 0.013(7)
N13 0.26(4) 0.24(3) 0.068(11) -0.007(14) -0.004(14) 0.14(3)
N14 0.28(5) 0.14(3) 0.28(4) 0.10(3) -0.11(4) 0.03(3)
C1 0.029(9) 0.027(9) 0.048(9) -0.004(7) -0.007(7) 0.010(8)
C2 0.026(9) 0.043(10) 0.057(10) -0.024(8) -0.019(8) 0.018(9)
C3 0.049(13) 0.034(11) 0.098(16) 0.001(11) -0.002(12) 0.013(10)
C4 0.043(12) 0.055(14) 0.086(15) 0.007(12) -0.021(11) 0.020(11)
C5 0.078(17) 0.071(17) 0.104(18) 0.012(15) -0.005(15) 0.042(15)
C6 0.12(2) 0.11(3) 0.13(2) 0.02(2) -0.019(19) 0.06(2)
C7 0.072(14) 0.090(18) 0.077(14) 0.015(13) -0.010(11) 0.030(13)
C8 0.089(17) 0.072(16) 0.090(16) 0.043(13) 0.020(13) 0.036(14)
C9 0.057(13) 0.030(11) 0.092(16) 0.025(10) -0.024(11) 0.001(10)
C10 0.071(16) 0.064(15) 0.12(2) 0.020(14) 0.046(14) 0.031(13)
C11 0.059(14) 0.066(15) 0.058(12) -0.020(11) -0.018(10) 0.016(12)
C12 0.024(10) 0.064(14) 0.054(11) -0.010(10) 0.014(9) 0.008(10)
C13 0.012(8) 0.053(12) 0.082(14) 0.008(10) 0.006(8) 0.016(9)
C14 0.036(11) 0.077(17) 0.113(17) 0.044(14) -0.003(11) 0.018(12)
C15 0.039(11) 0.074(15) 0.092(16) 0.000(12) 0.002(11) 0.039(11)
C16 0.074(16) 0.12(2) 0.099(17) 0.018(15) 0.026(14) 0.076(17)
C17 0.049(12) 0.047(12) 0.097(13) -0.006(11) -0.011(10) 0.033(10)
C18 0.016(8) 0.049(11) 0.047(10) -0.006(9) 0.001(7) 0.008(8)
C19 0.032(9) 0.018(8) 0.045(9) 0.007(7) -0.001(8) 0.012(7)
C20 0.052(12) 0.049(12) 0.044(11) 0.010(9) -0.002(9) 0.026(10)
C21 0.066(13) 0.063(14) 0.061(12) -0.001(10) -0.009(10) 0.040(12)
C22 0.072(13) 0.054(11) 0.073(12) -0.013(9) 0.019(10) 0.037(10)
C23 0.114(18) 0.080(15) 0.029(9) 0.004(9) 0.023(10) 0.059(14)
C24 0.10(2) 0.069(15) 0.044(12) 0.022(10) 0.004(11) 0.049(15)
C25 0.072(15) 0.033(10) 0.053(12) 0.015(9) -0.003(10) 0.027(11)
C26 0.051(11) 0.038(10) 0.061(9) -0.008(8) -0.007(8) 0.009(8)
C27 0.069(13) 0.062(13) 0.056(11) -0.004(9) -0.016(9) 0.031(11)
C28 0.114(18) 0.066(13) 0.044(9) -0.013(9) -0.010(10) 0.036(13)
C29 0.16(2) 0.057(12) 0.052(9) 0.008(9) -0.002(12) 0.062(14)
C30 0.109(18) 0.085(17) 0.087(15) -0.017(12) 0.021(13) 0.061(15)
C31 0.093(15) 0.053(11) 0.064(9) 0.012(8) 0.026(10) 0.039(11)
C32 0.067(14) 0.034(10) 0.096(13) 0.003(9) 0.013(11) 0.017(10)
C33 0.045(13) 0.042(12) 0.15(2) -0.011(13) 0.017(13) 0.024(10)
C34 0.059(15) 0.042(13) 0.16(2) -0.003(15) -0.012(16) 0.038(12)
C35 0.084(19) 0.074(18) 0.16(2) 0.006(16) -0.012(17) 0.053(16)
C36 0.073(16) 0.093(18) 0.13(2) -0.002(18) -0.011(16) 0.056(15)
C37 0.052(14) 0.13(2) 0.14(2) -0.010(17) 0.012(14) 0.046(15)
C38 0.077(17) 0.09(2) 0.122(17) -0.019(14) 0.010(15) 0.051(15)
C39 0.022(8) 0.059(13) 0.050(9) 0.001(9) 0.014(7) 0.022(8)
C40 0.041(10) 0.072(14) 0.052(10) -0.003(9) -0.006(8) 0.041(10)
C41 0.035(11) 0.039(12) 0.13(2) -0.028(13) -0.016(13) 0.021(10)
C42 0.067(17) 0.075(18) 0.12(2) -0.031(15) 0.001(16) 0.042(15)
C43 0.070(17) 0.078(18) 0.14(3) 0.032(18) 0.051(18) 0.049(15)
C44 0.09(2) 0.091(19) 0.12(2) -0.005(18) 0.042(19) 0.039(17)
C45 0.16(3) 0.15(3) 0.10(2) 0.050(19) 0.06(2) 0.11(3)
C46 0.110(19) 0.084(17) 0.087(15) 0.057(13) 0.035(14) 0.069(16)
C47 0.062(13) 0.035(11) 0.084(15) -0.014(10) -0.008(12) 0.022(10)
C48 0.040(11) 0.069(15) 0.090(14) 0.018(11) -0.003(10) 0.025(11)
C49 0.049(13) 0.047(12) 0.083(14) -0.013(11) -0.031(11) 0.025(11)
C50 0.084(16) 0.035(11) 0.046(10) 0.013(8) 0.005(11) 0.025(11)
C51 0.062(13) 0.036(10) 0.046(10) 0.009(8) 0.020(9) 0.030(10)
C52 0.070(15) 0.061(14) 0.053(11) 0.002(9) -0.013(11) 0.033(13)
C53 0.09(2) 0.056(14) 0.074(14) -0.005(11) 0.033(14) 0.023(14)
C54 0.055(13) 0.047(12) 0.111(17) 0.011(11) 0.004(12) 0.037(11)
C55 0.042(11) 0.031(10) 0.107(15) -0.016(10) 0.007(11) 0.016(9)
C56 0.038(9) 0.029(9) 0.070(12) 0.012(9) 0.027(9) 0.019(8)
C57 0.072(15) 0.078(16) 0.077(12) -0.041(12) -0.045(12) 0.047(14)
C58 0.061(15) 0.062(14) 0.102(15) -0.003(12) -0.001(12) 0.039(12)
C59 0.059(16) 0.042(13) 0.111(18) 0.001(12) 0.016(13) 0.033(12)
C60 0.068(18) 0.057(16) 0.16(2) 0.032(16) 0.007(16) 0.017(14)
C61 0.071(17) 0.064(15) 0.16(3) 0.003(16) 0.024(17) 0.012(13)
C62 0.11(2) 0.11(2) 0.15(3) 0.01(2) 0.00(2) 0.06(2)
C63 0.074(17) 0.041(13) 0.21(3) 0.012(16) -0.036(19) 0.040(13)
C64 0.035(11) 0.060(12) 0.033(8) -0.006(8) 0.002(8) 0.029(10)
C65 0.048(12) 0.057(12) 0.039(10) -0.013(9) -0.014(9) 0.037(11)
C66 0.059(12) 0.041(11) 0.033(9) -0.007(8) -0.001(9) 0.031(10)
C67 0.082(16) 0.070(15) 0.036(10) -0.002(9) -0.012(10) 0.050(13)
C68 0.077(16) 0.092(16) 0.057(12) -0.003(11) -0.015(12) 0.049(14)
C69 0.050(12) 0.072(13) 0.089(14) 0.001(11) 0.002(11) 0.031(10)
C70 0.038(11) 0.076(14) 0.046(10) -0.016(9) -0.011(9) 0.026(11)
C71 0.082(14) 0.046(10) 0.044(8) 0.008(7) -0.012(8) 0.035(10)
C72 0.046(9) 0.083(13) 0.060(8) -0.015(8) -0.006(7) 0.040(9)
C73 0.110(19) 0.13(2) 0.039(9) -0.023(10) -0.009(10) 0.089(17)
C74 0.089(14) 0.134(19) 0.052(9) -0.012(10) -0.001(9) 0.079(15)
C75 0.12(2) 0.097(17) 0.058(10) 0.020(10) 0.017(12) 0.072(16)
C76 0.057(11) 0.053(11) 0.039(8) -0.006(7) 0.006(8) 0.028(9)
C77 0.16(3) 0.16(3) 0.16(2) -0.01(2) 0.01(2) 0.08(3)
C78 0.15(3) 0.14(3) 0.16(2) 0.00(2) 0.00(2) 0.08(3)
C79 0.16(3) 0.16(3) 0.16(2) -0.02(2) 0.01(2) 0.07(3)
C80 0.18(4) 0.18(4) 0.18(3) -0.01(3) 0.00(3) 0.09(3)
C81 0.15(3) 0.15(3) 0.16(2) -0.01(2) 0.01(2) 0.07(3)
C82 0.14(3) 0.15(3) 0.14(2) 0.00(2) 0.00(2) 0.07(2)
C83 0.20(4) 0.13(3) 0.051(13) 0.011(13) 0.030(18) 0.07(3)
C84 0.18(4) 0.16(3) 0.18(3) 0.00(2) -0.05(3) 0.10(3)
C85 0.12(2) 0.080(18) 0.123(19) 0.012(16) -0.034(18) 0.004(17)
C86 0.17(3) 0.13(2) 0.051(10) -0.031(12) 0.024(13) -0.01(2)
C87 0.093(15) 0.078(13) 0.066(11) -0.013(10) 0.008(10) 0.019(12)
C88 0.19(4) 0.12(3) 0.16(3) 0.01(2) 0.01(2) 0.08(3)

loop_
_atom_type_symbol
_atom_type_description
_atom_type_scat_dispersion_real
_atom_type_scat_dispersion_imag
_atom_type_scat_source
C C 0.0033 0.0016 'International Tables Vol C Tables 4.2.6.8 and 6.1.1.4'
H H 0.0000 0.0000 'International Tables Vol C Tables 4.2.6.8 and 6.1.1.4'
N N 0.0061 0.0033 'International Tables Vol C Tables 4.2.6.8 and 6.1.1.4'
O O 0.0106 0.0060 'International Tables Vol C Tables 4.2.6.8 and 6.1.1.4'
Mn Mn 0.3368 0.7283 'International Tables Vol C Tables 4.2.6.8 and 6.1.1.4'
Ru Ru -1.2594 0.8363 'International Tables Vol C Tables 4.2.6.8 and 6.1.1.4'
P P 0.1023 0.0942 'International Tables Vol C Tables 4.2.6.8 and 6.1.1.4'

loop_
_geom_angle_atom_site_label_1
_geom_angle_atom_site_label_2
_geom_angle_atom_site_label_3
_geom_angle
_geom_angle_site_symmetry_1
_geom_angle_site_symmetry_3
O4 Mn1 O3 93.0(6) . .
O4 Mn1 N6 92.7(6) . .
O3 Mn1 N6 174.3(6) . .
O4 Mn1 N5 174.2(7) . .
O3 Mn1 N5 92.6(7) . .
N6 Mn1 N5 81.6(7) . .
O4 Mn1 N1 91.9(6) . .
O3 Mn1 N1 92.1(7) . .
N6 Mn1 N1 88.4(6) . .
N5 Mn1 N1 89.1(7) . .
O4 Mn1 N7 93.0(6) . .
O3 Mn1 N7 89.1(6) . .
N6 Mn1 N7 89.9(6) . .
N5 Mn1 N7 85.9(6) . .
N1 Mn1 N7 174.9(6) . .
O7 Mn2 O8 93.8(6) . .
O7 Mn2 N11 175.0(6) . .
O8 Mn2 N11 91.0(7) . .
O7 Mn2 N12 91.5(6) . .
O8 Mn2 N12 174.2(7) . .
N11 Mn2 N12 83.8(7) . .
O7 Mn2 N8 93.3(6) . .
O8 Mn2 N8 94.1(7) . .
N11 Mn2 N8 84.9(7) . .
N12 Mn2 N8 88.0(6) . .
O7 Mn2 N2 93.1(6) . .
O8 Mn2 N2 88.9(7) . .
N11 Mn2 N2 88.4(7) . .
N12 Mn2 N2 88.5(6) . .
N8 Mn2 N2 172.7(6) . .
N4 Ru1 O2 91.8(6) . .
N4 Ru1 N3 81.7(8) . .
O2 Ru1 N3 172.9(7) . .
N4 Ru1 O1 172.8(7) . .
O2 Ru1 O1 94.3(5) . .
N3 Ru1 O1 92.4(7) . .
N4 Ru1 C2 88.2(7) . .
O2 Ru1 C2 92.0(6) . .
N3 Ru1 C2 90.6(7) . .
O1 Ru1 C2 87.9(6) . .
N4 Ru1 C1 92.1(7) . .
O2 Ru1 C1 93.4(6) . .
N3 Ru1 C1 84.1(7) . .
O1 Ru1 C1 91.2(6) . .
C2 Ru1 C1 174.6(7) . .
O6 Ru2 N10 89.4(7) . .
O6 Ru2 N9 171.2(7) . .
N10 Ru2 N9 84.3(7) . .
O6 Ru2 C40 90.1(7) . .
N10 Ru2 C40 86.9(7) . .
N9 Ru2 C40 95.7(7) . .
O6 Ru2 O5 97.2(6) . .
N10 Ru2 O5 172.3(6) . .
N9 Ru2 O5 89.5(6) . .
C40 Ru2 O5 89.1(6) . .
O6 Ru2 C39 86.2(6) . .
N10 Ru2 C39 93.8(7) . .
N9 Ru2 C39 88.0(7) . .
C40 Ru2 C39 176.3(7) . .
O5 Ru2 C39 90.6(6) . .
C77 P1 C77 103.3(14) . 3_565
C77 P1 C77 103.3(14) . 2_665
C77 P1 C77 103.3(15) 3_565 2_665
C9 O1 Ru1 122.9(14) . .
C18 O2 Ru1 124.0(11) . .
C34 O3 Mn1 126.3(16) . .
C25 O4 Mn1 130.0(12) . .
C56 O5 Ru2 122.6(11) . .
C47 O6 Ru2 126.2(15) . .
C66 O7 Mn2 125.4(11) . .
C59 O8 Mn2 128.8(15) . .
C83 O9 H2O9 107.7 . .
H110 O10 H210 108.3 . .
H111 O11 H211 104.1 . .
H112 O12 H212 108.4 . .
H112 O12 H112 0.0 . .
H212 O12 H112 108.4 . .
H112 O12 H212 108.4 . .
H212 O12 H212 0.0 . .
H112 O12 H212 108.4 . .
H213 O13 H113 103.1 . .
H114 O14 H214 107.7 . .
C88 O15 H115 98.0 . .
C1 N1 Mn1 163.2(16) . .
C2 N2 Mn2 146.4(15) 2_755 .
C3 N3 C10 118(2) . .
C3 N3 Ru1 126.6(15) . .
C10 N3 Ru1 115.0(16) . .
C12 N4 C11 117.0(18) . .
C12 N4 Ru1 125.0(14) . .
C11 N4 Ru1 118.0(15) . .
C32 N5 C31 121.0(18) . .
C32 N5 Mn1 126.9(17) . .
C31 N5 Mn1 111.8(12) . .
C19 N6 C26 124.6(16) . .
C19 N6 Mn1 122.6(11) . .
C26 N6 Mn1 110.9(12) . .
C39 N7 Mn1 139.5(14) . .
C40 N8 Mn2 164.4(17) . .
C50 N9 C49 127.4(18) . .
C50 N9 Ru2 124.5(14) . .
C49 N9 Ru2 107.8(12) . .
C41 N10 C48 126(2) . .
C41 N10 Ru2 124.9(17) . .
C48 N10 Ru2 108.6(13) . .
C57 N11 C72 122.2(16) . .
C57 N11 Mn2 124.2(15) . .
C72 N11 Mn2 112.3(11) . .
C64 N12 C71 122.7(15) . .
C64 N12 Mn2 126.1(12) . .
C71 N12 Mn2 110.9(11) . .
N1 C1 Ru1 177.7(17) . .
N2 C2 Ru1 175.0(17) 3_775 .
N3 C3 C4 122(2) . .
N3 C3 H3 119.0 . .
C4 C3 H3 119.0 . .
C9 C4 C5 123(2) . .
C9 C4 C3 127(2) . .
C5 C4 C3 110(2) . .
C6 C5 C4 119(3) . .
C6 C5 H5 120.6 . .
C4 C5 H5 120.6 . .
C5 C6 C7 118(3) . .
C5 C6 H6 120.9 . .
C7 C6 H6 120.9 . .
C8 C7 C6 120(3) . .
C8 C7 H7 119.8 . .
C6 C7 H7 119.8 . .
C7 C8 C9 121(3) . .
C7 C8 H8 119.7 . .
C9 C8 H8 119.7 . .
O1 C9 C4 126(2) . .
O1 C9 C8 114(2) . .
C4 C9 C8 119(2) . .
N3 C10 C11 106.7(18) . .
N3 C10 H10A 110.4 . .
C11 C10 H10A 110.4 . .
N3 C10 H10B 110.4 . .
C11 C10 H10B 110.4 . .
H10A C10 H10B 108.6 . .
N4 C11 C10 101.1(16) . .
N4 C11 H11A 111.6 . .
C10 C11 H11A 111.6 . .
N4 C11 H11B 111.6 . .
C10 C11 H11B 111.6 . .
H11A C11 H11B 109.4 . .
N4 C12 C13 126.6(18) . .
N4 C12 H12 116.7 . .
C13 C12 H12 116.7 . .
C14 C13 C18 121(2) . .
C14 C13 C12 119(2) . .
C18 C13 C12 120.1(17) . .
C13 C14 C15 121(2) . .
C13 C14 H14 119.5 . .
C15 C14 H14 119.5 . .
C16 C15 C14 116(2) . .
C16 C15 H15 122.2 . .
C14 C15 H15 122.2 . .
C15 C16 C17 129(2) . .
C15 C16 H16 115.4 . .
C17 C16 H16 115.4 . .
C16 C17 C18 117(2) . .
C16 C17 H17 121.5 . .
C18 C17 H17 121.5 . .
O2 C18 C13 125.7(17) . .
O2 C18 C17 117.9(16) . .
C13 C18 C17 116.4(18) . .
N6 C19 C20 127.7(16) . .
N6 C19 H19 116.2 . .
C20 C19 H19 116.2 . .
C19 C20 C21 117.5(16) . .
C19 C20 C25 122.7(18) . .
C21 C20 C25 119.8(18) . .
C22 C21 C20 127(2) . .
C22 C21 H21 116.7 . .
C20 C21 H21 116.7 . .
C21 C22 C23 113.6(19) . .
C21 C22 H22 123.2 . .
C23 C22 H22 123.2 . .
C24 C23 C22 120.3(16) . .
C24 C23 H23 119.9 . .
C22 C23 H23 119.9 . .
C25 C24 C23 125(2) . .
C25 C24 H24 117.4 . .
C23 C24 H24 117.4 . .
O4 C25 C24 123(2) . .
O4 C25 C20 123.0(19) . .
C24 C25 C20 114(2) . .
N6 C26 C31 109.4(14) . .
N6 C26 C27 113.6(15) . .
C31 C26 C27 110.4(14) . .
N6 C26 H26 107.8 . .
C31 C26 H26 107.8 . .
C27 C26 H26 107.8 . .
C28 C27 C26 108.2(18) . .
C28 C27 H27A 110.1 . .
C26 C27 H27A 110.1 . .
C28 C27 H27B 110.1 . .
C26 C27 H27B 110.1 . .
H27A C27 H27B 108.4 . .
C27 C28 C29 111.6(17) . .
C27 C28 H28A 109.3 . .
C29 C28 H28A 109.3 . .
C27 C28 H28B 109.3 . .
C29 C28 H28B 109.3 . .
H28A C28 H28B 108.0 . .
C28 C29 C30 111.9(17) . .
C28 C29 H29A 109.2 . .
C30 C29 H29A 109.2 . .
C28 C29 H29B 109.2 . .
C30 C29 H29B 109.2 . .
H29A C29 H29B 107.9 . .
C31 C30 C29 106.8(18) . .
C31 C30 H30A 110.4 . .
C29 C30 H30A 110.4 . .
C31 C30 H30B 110.4 . .
C29 C30 H30B 110.4 . .
H30A C30 H30B 108.6 . .
N5 C31 C30 115.9(17) . .
N5 C31 C26 103.9(14) . .
C30 C31 C26 111.3(15) . .
N5 C31 H31 108.5 . .
C30 C31 H31 108.5 . .
C26 C31 H31 108.5 . .
N5 C32 C33 123(2) . .
N5 C32 H32 118.3 . .
C33 C32 H32 118.3 . .
C38 C33 C32 119(3) . .
C38 C33 C34 116(3) . .
C32 C33 C34 124(2) . .
O3 C34 C35 117(3) . .
O3 C34 C33 123(2) . .
C35 C34 C33 120(3) . .
C34 C35 C36 116(3) . .
C34 C35 H35 121.9 . .
C36 C35 H35 121.9 . .
C37 C36 C35 120(3) . .
C37 C36 H36 120.2 . .
C35 C36 H36 120.2 . .
C38 C37 C36 122(3) . .
C38 C37 H37 118.9 . .
C36 C37 H37 118.9 . .
C37 C38 C33 125(3) . .
C37 C38 H38 117.6 . .
C33 C38 H38 117.6 . .
N7 C39 Ru2 175.4(16) . .
N8 C40 Ru2 170.5(17) . .
N10 C41 C42 132(2) . .
N10 C41 H41 114.0 . .
C42 C41 H41 114.0 . .
C41 C42 C43 125(3) . .
C41 C42 C47 119(2) . .
C43 C42 C47 116(3) . .
C44 C43 C42 124(3) . .
C44 C43 H43 118.2 . .
C42 C43 H43 118.2 . .
C45 C44 C43 123(3) . .
C45 C44 H44 118.4 . .
C43 C44 H44 118.4 . .
C44 C45 C46 123(3) . .
C44 C45 H45 118.5 . .
C46 C45 H45 118.5 . .
C47 C46 C45 118(3) . .
C47 C46 H46 120.9 . .
C45 C46 H46 120.9 . .
O6 C47 C46 120(2) . .
O6 C47 C42 124(2) . .
C46 C47 C42 116(2) . .
C49 C48 N10 110.0(18) . .
C49 C48 H48A 109.7 . .
N10 C48 H48A 109.7 . .
C49 C48 H48B 109.7 . .
N10 C48 H48B 109.7 . .
H48A C48 H48B 108.2 . .
C48 C49 N9 111.5(17) . .
C48 C49 H49A 109.3 . .
N9 C49 H49A 109.3 . .
C48 C49 H49B 109.3 . .
N9 C49 H49B 109.3 . .
H49A C49 H49B 108.0 . .
N9 C50 C51 126.9(18) . .
N9 C50 H50 116.6 . .
C51 C50 H50 116.6 . .
C52 C51 C56 119.9(18) . .
C52 C51 C50 115.4(17) . .
C56 C51 C50 124.6(16) . .
C53 C52 C51 119.3(19) . .
C53 C52 H52 120.3 . .
C51 C52 H52 120.3 . .
C52 C53 C54 125(2) . .
C52 C53 H53 117.6 . .
C54 C53 H53 117.6 . .
C55 C54 C53 112(2) . .
C55 C54 H54 124.1 . .
C53 C54 H54 124.1 . .
C54 C55 C56 128(2) . .
C54 C55 H55 116.2 . .
C56 C55 H55 116.2 . .
O5 C56 C55 120.9(18) . .
O5 C56 C51 122.8(16) . .
C55 C56 C51 116.2(17) . .
N11 C57 C58 124(2) . .
N11 C57 H57 118.2 . .
C58 C57 H57 118.2 . .
C59 C58 C57 129(2) . .
C59 C58 C63 119(3) . .
C57 C58 C63 112(3) . .
O8 C59 C58 122(2) . .
O8 C59 C60 116(3) . .
C58 C59 C60 122(3) . .
C61 C60 C59 124(3) . .
C61 C60 H60 118.1 . .
C59 C60 H60 118.1 . .
C60 C61 C62 116(3) . .
C60 C61 H61 121.9 . .
C62 C61 H61 121.9 . .
C61 C62 C63 126(4) . .
C61 C62 H62 117.2 . .
C63 C62 H62 117.2 . .
C62 C63 C58 113(3) . .
C62 C63 H63 123.5 . .
C58 C63 H63 123.5 . .
N12 C64 C65 127.5(18) . .
N12 C64 H64 116.3 . .
C65 C64 H64 116.3 . .
C70 C65 C66 119.3(16) . .
C70 C65 C64 120.4(17) . .
C66 C65 C64 120.2(17) . .
O7 C66 C65 124.6(15) . .
O7 C66 C67 115.4(17) . .
C65 C66 C67 119.6(19) . .
C68 C67 C66 117(2) . .
C68 C67 H67 121.6 . .
C66 C67 H67 121.6 . .
C69 C68 C67 123(2) . .
C69 C68 H68 118.7 . .
C67 C68 H68 118.7 . .
C68 C69 C70 124(2) . .
C68 C69 H69 117.8 . .
C70 C69 H69 117.8 . .
C65 C70 C69 116.6(19) . .
C65 C70 H70 121.7 . .
C69 C70 H70 121.7 . .
C76 C71 C72 114.9(15) . .
C76 C71 N12 114.9(16) . .
C72 C71 N12 104.1(13) . .
C76 C71 H71 107.5 . .
C72 C71 H71 107.5 . .
N12 C71 H71 107.5 . .
C71 C72 N11 109.4(13) . .
C71 C72 C73 111.0(16) . .
N11 C72 C73 115.7(15) . .
C71 C72 H72 106.7 . .
N11 C72 H72 106.7 . .
C73 C72 H72 106.7 . .
C74 C73 C72 109.0(17) . .
C74 C73 H73A 109.9 . .
C72 C73 H73A 109.9 . .
C74 C73 H73B 109.9 . .
C72 C73 H73B 109.9 . .
H73A C73 H73B 108.3 . .
C73 C74 C75 113.0(16) . .
C73 C74 H74A 109.0 . .
C75 C74 H74A 109.0 . .
C73 C74 H74B 109.0 . .
C75 C74 H74B 109.0 . .
H74A C74 H74B 107.8 . .
C74 C75 C76 109.0(16) . .
C74 C75 H75A 109.9 . .
C76 C75 H75A 109.9 . .
C74 C75 H75B 109.9 . .
C76 C75 H75B 109.9 . .
H75A C75 H75B 108.3 . .
C71 C76 C75 108.9(17) . .
C71 C76 H76A 109.9 . .
C75 C76 H76A 109.9 . .
C71 C76 H76B 109.9 . .
C75 C76 H76B 109.9 . .
H76A C76 H76B 108.3 . .
C82 C77 C81 112(3) . .
C82 C77 P1 129(3) . .
C81 C77 P1 119(3) . .
C82 C78 C79 118(3) . .
C82 C78 H78 120.9 . .
C79 C78 H78 120.9 . .
C80 C79 C78 117(4) . .
C80 C79 H79 121.4 . .
C78 C79 H79 121.4 . .
C79 C80 C81 126(4) . .
C79 C80 H80 117.0 . .
C81 C80 H80 117.0 . .
C80 C81 C77 120(3) . .
C80 C81 H81 120.2 . .
C77 C81 H81 120.2 . .
C78 C82 C77 127(3) . .
C78 C82 H82 116.5 . .
C77 C82 H82 116.5 . .
O9 C83 H83A 109.5 . .
O9 C83 H83B 109.5 . .
H83A C83 H83B 109.5 . .
O9 C83 H83C 109.5 . .
H83A C83 H83C 109.5 . .
H83B C83 H83C 109.5 . .
C85 C84 H84A 109.5 . .
C85 C84 H84B 109.5 . .
H84A C84 H84B 109.5 . .
C85 C84 H84C 109.5 . .
H84A C84 H84C 109.5 . .
H84B C84 H84C 109.5 . .
N14 C85 C84 171(5) . .
C87 C86 H86A 109.5 . .
C87 C86 H86B 109.5 . .
H86A C86 H86B 109.5 . .
C87 C86 H86C 109.5 . .
H86A C86 H86C 109.5 . .
H86B C86 H86C 109.5 . .
N13 C87 C86 164(3) . .
O15 C88 H88A 109.5 . .
O15 C88 H88B 109.5 . .
H88A C88 H88B 109.5 . .
O15 C88 H88C 109.5 . .
H88A C88 H88C 109.5 . .
H88B C88 H88C 109.5 . .

loop_
_geom_bond_atom_site_label_1
_geom_bond_atom_site_label_2
_geom_bond_distance
_geom_bond_site_symmetry_2
Mn1 O4 1.850(14) .
Mn1 O3 1.869(14) .
Mn1 N6 2.026(16) .
Mn1 N5 2.029(17) .
Mn1 N1 2.240(18) .
Mn1 N7 2.337(15) .
Mn2 O7 1.906(12) .
Mn2 O8 1.933(15) .
Mn2 N11 1.943(15) .
Mn2 N12 1.965(14) .
Mn2 N8 2.265(18) .
Mn2 N2 2.276(16) .
Ru1 N4 1.938(18) .
Ru1 O2 1.951(12) .
Ru1 N3 1.99(2) .
Ru1 O1 2.029(14) .
Ru1 C2 2.06(2) .
Ru1 C1 2.076(17) .
Ru2 O6 2.008(13) .
Ru2 N10 2.012(18) .
Ru2 N9 2.027(15) .
Ru2 C40 2.04(2) .
Ru2 O5 2.058(12) .
Ru2 C39 2.07(2) .
P1 C77 1.72(4) .
P1 C77 1.72(4) 3_565
P1 C77 1.72(4) 2_665
O1 C9 1.34(2) .
O2 C18 1.30(2) .
O3 C34 1.39(3) .
O4 C25 1.29(2) .
O5 C56 1.32(2) .
O6 C47 1.26(2) .
O7 C66 1.34(2) .
O8 C59 1.30(3) .
O9 C83 1.24(4) .
O9 H2O9 0.8500 .
O10 H110 0.8805 .
O10 H210 0.8555 .
O11 H111 0.8876 .
O11 H211 0.8747 .
O12 H112 0.8519 .
O12 H212 0.8552 .
O12 H112 0.8519 .
O12 H212 0.8552 .
O13 H213 0.8925 .
O13 H113 0.8604 .
O14 H114 0.8500 .
O14 H214 0.8502 .
O15 C88 1.42(4) .
O15 H115 0.8499 .
N1 C1 1.13(2) .
N2 C2 1.15(2) 2_755
N3 C3 1.30(3) .
N3 C10 1.39(3) .
N4 C12 1.29(3) .
N4 C11 1.44(3) .
N5 C32 1.28(3) .
N5 C31 1.45(2) .
N6 C19 1.30(2) .
N6 C26 1.45(2) .
N7 C39 1.14(2) .
N8 C40 1.15(2) .
N9 C50 1.26(3) .
N9 C49 1.51(2) .
N10 C41 1.21(3) .
N10 C48 1.54(3) .
N11 C57 1.35(3) .
N11 C72 1.50(2) .
N12 C64 1.25(2) .
N12 C71 1.55(2) .
N13 C87 1.13(3) .
N14 C85 1.20(5) .
C2 N2 1.15(2) 3_775
C3 C4 1.50(3) .
C3 H3 0.9300 .
C4 C9 1.34(3) .
C4 C5 1.41(3) .
C5 C6 1.36(4) .
C5 H5 0.9300 .
C6 C7 1.47(4) .
C6 H6 0.9300 .
C7 C8 1.34(3) .
C7 H7 0.9300 .
C8 C9 1.40(3) .
C8 H8 0.9300 .
C10 C11 1.68(3) .
C10 H10A 0.9700 .
C10 H10B 0.9700 .
C11 H11A 0.9700 .
C11 H11B 0.9700 .
C12 C13 1.45(3) .
C12 H12 0.9300 .
C13 C14 1.40(3) .
C13 C18 1.44(2) .
C14 C15 1.46(3) .
C14 H14 0.9300 .
C15 C16 1.26(3) .
C15 H15 0.9300 .
C16 C17 1.43(3) .
C16 H16 0.9300 .
C17 C18 1.44(3) .
C17 H17 0.9300 .
C19 C20 1.38(2) .
C19 H19 0.9300 .
C20 C21 1.40(3) .
C20 C25 1.47(3) .
C21 C22 1.31(3) .
C21 H21 0.9300 .
C22 C23 1.49(3) .
C22 H22 0.9300 .
C23 C24 1.39(3) .
C23 H23 0.9300 .
C24 C25 1.34(3) .
C24 H24 0.9300 .
C26 C31 1.54(2) .
C26 C27 1.61(3) .
C26 H26 0.9800 .
C27 C28 1.50(3) .
C27 H27A 0.9700 .
C27 H27B 0.9700 .
C28 C29 1.51(3) .
C28 H28A 0.9700 .
C28 H28B 0.9700 .
C29 C30 1.56(3) .
C29 H29A 0.9700 .
C29 H29B 0.9700 .
C30 C31 1.54(2) .
C30 H30A 0.9700 .
C30 H30B 0.9700 .
C31 H31 0.9800 .
C32 C33 1.44(3) .
C32 H32 0.9300 .
C33 C38 1.36(3) .
C33 C34 1.45(4) .
C34 C35 1.42(3) .
C35 C36 1.49(4) .
C35 H35 0.9300 .
C36 C37 1.31(3) .
C36 H36 0.9300 .
C37 C38 1.31(3) .
C37 H37 0.9300 .
C38 H38 0.9300 .
C41 C42 1.36(3) .
C41 H41 0.9300 .
C42 C43 1.42(3) .
C42 C47 1.52(3) .
C43 C44 1.31(4) .
C43 H43 0.9300 .
C44 C45 1.27(4) .
C44 H44 0.9300 .
C45 C46 1.45(4) .
C45 H45 0.9300 .
C46 C47 1.44(3) .
C46 H46 0.9300 .
C48 C49 1.38(3) .
C48 H48A 0.9700 .
C48 H48B 0.9700 .
C49 H49A 0.9700 .
C49 H49B 0.9700 .
C50 C51 1.44(3) .
C50 H50 0.9300 .
C51 C52 1.40(3) .
C51 C56 1.43(2) .
C52 C53 1.24(3) .
C52 H52 0.9300 .
C53 C54 1.55(3) .
C53 H53 0.9300 .
C54 C55 1.28(3) .
C54 H54 0.9300 .
C55 C56 1.38(3) .
C55 H55 0.9300 .
C57 C58 1.36(3) .
C57 H57 0.9300 .
C58 C59 1.31(3) .
C58 C63 1.48(3) .
C59 C60 1.43(3) .
C60 C61 1.27(4) .
C60 H60 0.9300 .
C61 C62 1.38(4) .
C61 H61 0.9300 .
C62 C63 1.44(4) .
C62 H62 0.9300 .
C63 H63 0.9300 .
C64 C65 1.45(2) .
C64 H64 0.9300 .
C65 C70 1.36(3) .
C65 C66 1.41(3) .
C66 C67 1.41(2) .
C67 C68 1.36(3) .
C67 H67 0.9300 .
C68 C69 1.24(3) .
C68 H68 0.9300 .
C69 C70 1.41(3) .
C69 H69 0.9300 .
C70 H70 0.9300 .
C71 C76 1.44(2) .
C71 C72 1.47(2) .
C71 H71 0.9800 .
C72 C73 1.54(2) .
C72 H72 0.9800 .
C73 C74 1.49(3) .
C73 H73A 0.9700 .
C73 H73B 0.9700 .
C74 C75 1.52(3) .
C74 H74A 0.9700 .
C74 H74B 0.9700 .
C75 C76 1.58(3) .
C75 H75A 0.9700 .
C75 H75B 0.9700 .
C76 H76A 0.9700 .
C76 H76B 0.9700 .
C77 C82 1.41(4) .
C77 C81 1.45(4) .
C78 C82 1.37(4) .
C78 C79 1.43(4) .
C78 H78 0.9300 .
C79 C80 1.30(4) .
C79 H79 0.9300 .
C80 C81 1.41(4) .
C80 H80 0.9300 .
C81 H81 0.9300 .
C82 H82 0.9300 .
C83 H83A 0.9600 .
C83 H83B 0.9600 .
C83 H83C 0.9600 .
C84 C85 1.44(5) .
C84 H84A 0.9600 .
C84 H84B 0.9600 .
C84 H84C 0.9600 .
C86 C87 1.57(3) .
C86 H86A 0.9600 .
C86 H86B 0.9600 .
C86 H86C 0.9600 .
C88 H88A 0.9600 .
C88 H88B 0.9600 .
C88 H88C 0.9600 .

loop_
_platon_squeeze_void_nr
_platon_squeeze_void_average_x
_platon_squeeze_void_average_y
_platon_squeeze_void_average_z
_platon_squeeze_void_volume
_platon_squeeze_void_count_electrons
_platon_squeeze_void_content
1 0.000 0.000 0.556 93 10 ' '
2 0.333 0.667 0.810 336 48 ' '
3 0.254 0.648 0.200 8 2 ' '
4 0.352 0.606 0.200 8 2 ' '
5 0.394 0.746 0.200 8 2 ' '
6 0.667 0.333 0.795 95 10 ' '
